data_7046467
loop_
_publ_author_name
'Tingare, Yogesh S.'
'Akula, Suri Babu'
'Shen, Ming-Tai'
'Su, Chaochin'
'Ho, Shih-Yu'
'Tsai, Sheng-Han'
'Lin, Ya-Fen'
'Li, Wen-Ren'

_publ_section_title
;
 The effect of cis-trans configurational difference on the performance of
 pyridylimine-based ruthenium sensitizers.
;
_journal_issue 25
_journal_name_full 'Dalton transactions (Cambridge, England : 2003)'
_journal_page_first 8356
_journal_page_last 8363
_journal_paper_doi 10.1039/c8dt01131a
_journal_volume 47
_journal_year 2018
_chemical_formula_sum 'C37 H32 Cl2 N6 O4 Ru S2'
_chemical_formula_weight 860.78
_space_group_IT_number 14
_space_group_name_Hall '-P 2ybc'
_space_group_name_H-M_alt 'P 1 21/c 1'
_symmetry_cell_setting monoclinic
_symmetry_space_group_name_Hall '-P 2ybc'
_symmetry_space_group_name_H-M 'P 1 21/c 1'
_atom_sites_solution_hydrogens geom
_atom_sites_solution_primary direct
_atom_sites_solution_secondary difmap
_audit_creation_method SHELXL-97
_audit_update_record
;
2018-02-05 deposited with the CCDC.
2018-05-25 downloaded from the CCDC.
;
_cell_angle_alpha 90.00
_cell_angle_beta 93.388(2)
_cell_angle_gamma 90.00
_cell_formula_units_Z 4
_cell_length_a 12.1605(4)
_cell_length_b 12.2206(4)
_cell_length_c 25.5273(8)
_cell_measurement_reflns_used 9905
_cell_measurement_temperature 296(2)
_cell_measurement_theta_max 28.33
_cell_measurement_theta_min 2.36
_cell_volume 3786.9(2)
_computing_cell_refinement 'SAINT V8.27B (Bruker AXS Inc., 2012)'
_computing_data_collection 'Bruker APEX2'
_computing_data_reduction 'SAINT V8.27B (Bruker AXS Inc., 2012)'
_computing_molecular_graphics 'Bruker SHELXTL'
_computing_publication_material 'Bruker SHELXTL'
_computing_structure_refinement 'SHELXTL (Sheldrick, 2008)'
_computing_structure_solution 'SHELXS-97 (Sheldrick, 2008)'
_diffrn_ambient_temperature 296(2)
_diffrn_measured_fraction_theta_full 0.989
_diffrn_measured_fraction_theta_max 0.989
_diffrn_measurement_device_type 'Bruker APEX-II CCD'
_diffrn_measurement_method '\f and \w scans'
_diffrn_radiation_monochromator graphite
_diffrn_radiation_source 'fine-focus sealed tube'
_diffrn_radiation_type MoK\a
_diffrn_radiation_wavelength 0.71073
_diffrn_reflns_av_R_equivalents 0.0298
_diffrn_reflns_av_sigmaI/netI 0.0240
_diffrn_reflns_limit_h_max 16
_diffrn_reflns_limit_h_min -16
_diffrn_reflns_limit_k_max 16
_diffrn_reflns_limit_k_min -16
_diffrn_reflns_limit_l_max 34
_diffrn_reflns_limit_l_min -32
_diffrn_reflns_number 54131
_diffrn_reflns_theta_full 28.42
_diffrn_reflns_theta_max 28.42
_diffrn_reflns_theta_min 1.60
_exptl_absorpt_coefficient_mu 0.713
_exptl_absorpt_correction_T_max 0.9067
_exptl_absorpt_correction_T_min 0.7733
_exptl_absorpt_correction_type multi-scan
_exptl_absorpt_process_details 'SADABS V2008/1 (Bruker AXS Inc.)'
_exptl_crystal_colour Black
_exptl_crystal_density_diffrn 1.510
_exptl_crystal_density_method 'not measured'
_exptl_crystal_description Block
_exptl_crystal_F_000 1752
_exptl_crystal_size_max 0.38
_exptl_crystal_size_mid 0.18
_exptl_crystal_size_min 0.14
_refine_diff_density_max 0.718
_refine_diff_density_min -0.944
_refine_diff_density_rms 0.074
_refine_ls_extinction_method none
_refine_ls_goodness_of_fit_ref 1.015
_refine_ls_hydrogen_treatment constr
_refine_ls_matrix_type full
_refine_ls_number_parameters 473
_refine_ls_number_reflns 9440
_refine_ls_number_restraints 0
_refine_ls_restrained_S_all 1.015
_refine_ls_R_factor_all 0.0578
_refine_ls_R_factor_gt 0.0418
_refine_ls_shift/su_max 0.001
_refine_ls_shift/su_mean 0.000
_refine_ls_structure_factor_coef Fsqd
_refine_ls_weighting_details 'calc w=1/[\s^2^(Fo^2^)+(0.0651P)^2^+3.3041P] where P=(Fo^2^+2Fc^2^)/3'
_refine_ls_weighting_scheme calc
_refine_ls_wR_factor_gt 0.1118
_refine_ls_wR_factor_ref 0.1245
_reflns_number_gt 7378
_reflns_number_total 9440
_reflns_threshold_expression >2sigma(I)
_cod_data_source_file c8dt01131a2.cif
_cod_data_source_block 13ja13
_cod_depositor_comments
;
The following automatic conversions were performed:

'_symmetry_cell_setting' value 'Monoclinic' changed to 'monoclinic'
according to
/home/data/users/saulius/crontab/automatic-downloads/rss-feeds/RSC/lib/dictionaries/cif_core.dic
dictionary named 'cif_core.dic' version 2.4.2 from 2011-04-26.

Automatic conversion script
Id: cif_fix_values 4973 2017-02-22 13:04:09Z antanas 

 Adding full bibliography for 7046466--7046467.cif.
;
_cod_original_sg_symbol_H-M P2(1)/c
_cod_database_code 7046467

loop_
_symmetry_equiv_pos_as_xyz
'x, y, z'
'-x, y+1/2, -z+1/2'
'-x, -y, -z'
'x, -y-1/2, z-1/2'

loop_
_atom_site_label
_atom_site_type_symbol
_atom_site_fract_x
_atom_site_fract_y
_atom_site_fract_z
_atom_site_U_iso_or_equiv
_atom_site_adp_type
_atom_site_occupancy
_atom_site_symmetry_multiplicity
_atom_site_calc_flag
_atom_site_refinement_flags
Ru1 Ru 0.296909(16) 0.420361(19) 0.587455(7) 0.03707(8) Uani 1 1 d .
Cl1 Cl 0.8103(2) 0.66237(19) 0.11186(9) 0.1724(9) Uani 1 1 d .
Cl2 Cl 0.7043(2) 0.45540(19) 0.12022(11) 0.1743(9) Uani 1 1 d .
S2 S 0.52122(9) 0.17364(8) 0.49227(4) 0.0733(3) Uani 1 1 d .
S3 S 0.07543(9) 0.69805(10) 0.66242(4) 0.0792(3) Uani 1 1 d .
O1 O 0.1739(2) 0.7135(2) 0.35504(10) 0.0772(8) Uani 1 1 d .
O2 O 0.0725(3) 0.5666(3) 0.33884(11) 0.1004(12) Uani 1 1 d .
O3 O -0.1367(3) 0.1612(2) 0.44956(12) 0.0914(10) Uani 1 1 d .
O4 O -0.1180(3) 0.0414(3) 0.51278(15) 0.1144(13) Uani 1 1 d .
N1 N 0.38320(19) 0.3128(2) 0.54493(9) 0.0428(5) Uani 1 1 d .
N2 N 0.21163(19) 0.5369(2) 0.62452(9) 0.0477(6) Uani 1 1 d .
N3 N 0.44929(17) 0.49303(18) 0.60685(8) 0.0356(5) Uani 1 1 d .
N4 N 0.34696(17) 0.3466(2) 0.65948(8) 0.0405(5) Uani 1 1 d .
N5 N 0.24363(17) 0.49984(19) 0.51895(8) 0.0383(5) Uani 1 1 d .
N6 N 0.15575(18) 0.3339(2) 0.56418(8) 0.0423(5) Uani 1 1 d .
C1 C 0.4403(2) 0.2552(2) 0.52292(11) 0.0432(6) Uani 1 1 d .
C2 C 0.1551(2) 0.6043(3) 0.63976(11) 0.0502(7) Uani 1 1 d .
C3 C 0.2761(2) 0.5978(2) 0.50246(11) 0.0452(6) Uani 1 1 d .
H3 H 0.3235 0.6387 0.5247 0.054 Uiso 1 1 calc R
C4 C 0.2429(2) 0.6415(3) 0.45414(11) 0.0478(7) Uani 1 1 d .
H4 H 0.2690 0.7091 0.4438 0.057 Uiso 1 1 calc R
C5 C 0.1698(2) 0.5822(3) 0.42155(11) 0.0460(7) Uani 1 1 d .
C6 C 0.1281(2) 0.4851(3) 0.43954(10) 0.0451(6) Uani 1 1 d .
H6 H 0.0760 0.4459 0.4190 0.054 Uiso 1 1 calc R
C7 C 0.1648(2) 0.4467(2) 0.48866(10) 0.0396(6) Uani 1 1 d .
C8 C 0.1177(2) 0.3509(2) 0.51358(10) 0.0419(6) Uani 1 1 d .
C9 C 0.0360(2) 0.2849(3) 0.48938(11) 0.0460(7) Uani 1 1 d .
H9 H 0.0116 0.2976 0.4547 0.055 Uiso 1 1 calc R
C10 C -0.0081(2) 0.2007(3) 0.51737(12) 0.0488(7) Uani 1 1 d .
C11 C 0.0278(3) 0.1863(3) 0.56913(13) 0.0574(8) Uani 1 1 d .
H11 H -0.0016 0.1309 0.5890 0.069 Uiso 1 1 calc R
C12 C 0.1078(2) 0.2548(3) 0.59100(11) 0.0552(8) Uani 1 1 d .
H12 H 0.1297 0.2457 0.6263 0.066 Uiso 1 1 calc R
C13 C 0.1322(3) 0.6182(3) 0.36699(12) 0.0561(8) Uani 1 1 d .
C14 C -0.0935(3) 0.1247(3) 0.49356(14) 0.0605(8) Uani 1 1 d .
C15 C 0.1372(4) 0.7560(5) 0.30374(17) 0.0988(16) Uani 1 1 d .
H15A H 0.1679 0.7126 0.2769 0.148 Uiso 1 1 calc R
H15B H 0.1611 0.8305 0.3007 0.148 Uiso 1 1 calc R
H15C H 0.0582 0.7530 0.2998 0.148 Uiso 1 1 calc R
C16 C -0.2168(5) 0.0922(4) 0.4213(2) 0.1107(19) Uani 1 1 d .
H16A H -0.2431 0.1282 0.3896 0.166 Uiso 1 1 calc R
H16B H -0.2775 0.0787 0.4429 0.166 Uiso 1 1 calc R
H16C H -0.1830 0.0240 0.4128 0.166 Uiso 1 1 calc R
C17 C 0.5080(2) 0.5575(2) 0.57665(11) 0.0431(6) Uani 1 1 d .
H17 H 0.4803 0.5721 0.5426 0.052 Uiso 1 1 calc R
C18 C 0.6076(2) 0.6035(3) 0.59342(12) 0.0461(6) Uani 1 1 d .
H18 H 0.6446 0.6492 0.5713 0.055 Uiso 1 1 calc R
C19 C 0.6514(2) 0.5811(3) 0.64301(12) 0.0501(7) Uani 1 1 d .
H19 H 0.7170 0.6135 0.6555 0.060 Uiso 1 1 calc R
C20 C 0.5961(2) 0.5096(3) 0.67384(11) 0.0476(7) Uani 1 1 d .
H20 H 0.6254 0.4908 0.7071 0.057 Uiso 1 1 calc R
C21 C 0.4964(2) 0.4657(2) 0.65476(9) 0.0367(5) Uani 1 1 d .
C22 C 0.4377(2) 0.3819(2) 0.68281(10) 0.0394(6) Uani 1 1 d .
C23 C 0.4883(2) 0.3372(2) 0.73296(10) 0.0410(6) Uani 1 1 d .
C24 C 0.4579(3) 0.3707(3) 0.78110(12) 0.0593(8) Uani 1 1 d .
H24 H 0.4029 0.4230 0.7834 0.071 Uiso 1 1 calc R
C25 C 0.5087(3) 0.3271(3) 0.82647(13) 0.0681(10) Uani 1 1 d .
H25 H 0.4875 0.3509 0.8590 0.082 Uiso 1 1 calc R
C26 C 0.5888(3) 0.2503(3) 0.82417(14) 0.0638(9) Uani 1 1 d .
H26 H 0.6218 0.2209 0.8548 0.077 Uiso 1 1 calc R
C27 C 0.6201(3) 0.2169(4) 0.77684(17) 0.0764(11) Uani 1 1 d .
H27 H 0.6755 0.1647 0.7750 0.092 Uiso 1 1 calc R
C28 C 0.5709(3) 0.2596(4) 0.73090(14) 0.0688(10) Uani 1 1 d .
H28 H 0.5934 0.2359 0.6986 0.083 Uiso 1 1 calc R
C29 C 0.2898(2) 0.2604(3) 0.68637(10) 0.0499(7) Uani 1 1 d .
C30 C 0.3127(3) 0.1524(3) 0.67478(13) 0.0602(9) Uani 1 1 d .
C31 C 0.2540(4) 0.0709(4) 0.69923(16) 0.0833(14) Uani 1 1 d .
H31 H 0.2685 -0.0022 0.6924 0.100 Uiso 1 1 calc R
C32 C 0.1749(4) 0.0975(6) 0.73332(19) 0.100(2) Uani 1 1 d .
H32 H 0.1345 0.0425 0.7485 0.120 Uiso 1 1 calc R
C33 C 0.1552(3) 0.2053(5) 0.74503(15) 0.0858(15) Uani 1 1 d .
H33 H 0.1033 0.2219 0.7692 0.103 Uiso 1 1 calc R
C34 C 0.2108(3) 0.2904(4) 0.72183(12) 0.0649(10) Uani 1 1 d .
C35 C 0.3954(4) 0.1201(3) 0.63637(17) 0.0787(11) Uani 1 1 d .
H35A H 0.3639 0.1293 0.6013 0.118 Uiso 1 1 calc R
H35B H 0.4156 0.0448 0.6418 0.118 Uiso 1 1 calc R
H35C H 0.4596 0.1653 0.6414 0.118 Uiso 1 1 calc R
C36 C 0.1833(3) 0.4070(4) 0.73433(14) 0.0811(13) Uani 1 1 d .
H36A H 0.2422 0.4539 0.7247 0.122 Uiso 1 1 calc R
H36B H 0.1738 0.4140 0.7712 0.122 Uiso 1 1 calc R
H36C H 0.1164 0.4277 0.7150 0.122 Uiso 1 1 calc R
C37 C 0.7224(7) 0.5722(8) 0.0812(2) 0.170(4) Uani 1 1 d .
H37A H 0.7511 0.5504 0.0481 0.204 Uiso 1 1 calc R
H37B H 0.6517 0.6074 0.0736 0.204 Uiso 1 1 calc R

loop_
_atom_site_aniso_label
_atom_site_aniso_U_11
_atom_site_aniso_U_22
_atom_site_aniso_U_33
_atom_site_aniso_U_23
_atom_site_aniso_U_13
_atom_site_aniso_U_12
Ru1 0.03188(12) 0.05394(15) 0.02484(11) -0.00046(8) -0.00311(7) 0.00093(9)
Cl1 0.246(3) 0.1408(16) 0.1323(16) 0.0132(13) 0.0305(17) -0.0138(17)
Cl2 0.197(2) 0.1378(15) 0.186(2) -0.0064(16) -0.0077(18) -0.0266(16)
S2 0.0812(6) 0.0651(6) 0.0748(6) -0.0143(5) 0.0133(5) 0.0181(5)
S3 0.0677(6) 0.1065(8) 0.0638(6) -0.0259(6) 0.0071(4) 0.0284(6)
O1 0.0724(16) 0.100(2) 0.0560(14) 0.0316(14) -0.0183(12) -0.0124(15)
O2 0.128(3) 0.113(3) 0.0539(16) 0.0211(15) -0.0407(17) -0.035(2)
O3 0.107(2) 0.0846(19) 0.0763(18) -0.0002(15) -0.0486(17) -0.0247(17)
O4 0.114(3) 0.126(3) 0.099(2) 0.027(2) -0.030(2) -0.069(2)
N1 0.0425(12) 0.0519(14) 0.0336(11) 0.0005(10) -0.0009(9) 0.0004(10)
N2 0.0381(12) 0.0700(16) 0.0347(12) -0.0067(11) -0.0011(9) 0.0050(12)
N3 0.0346(10) 0.0449(12) 0.0270(10) -0.0012(9) -0.0007(8) 0.0047(9)
N4 0.0335(10) 0.0588(14) 0.0287(10) 0.0021(10) -0.0015(8) -0.0008(10)
N5 0.0351(11) 0.0504(13) 0.0286(10) -0.0041(9) -0.0034(8) 0.0045(9)
N6 0.0360(11) 0.0595(15) 0.0307(10) 0.0023(10) -0.0046(8) -0.0006(10)
C1 0.0473(15) 0.0432(15) 0.0381(13) 0.0014(12) -0.0048(11) -0.0037(12)
C2 0.0419(15) 0.077(2) 0.0313(13) -0.0067(13) -0.0016(11) 0.0022(14)
C3 0.0459(15) 0.0499(17) 0.0385(14) -0.0045(12) -0.0089(11) 0.0037(12)
C4 0.0478(15) 0.0506(17) 0.0441(15) 0.0043(13) -0.0043(12) 0.0070(13)
C5 0.0409(14) 0.0637(19) 0.0328(13) 0.0031(12) -0.0030(11) 0.0095(13)
C6 0.0388(13) 0.0642(19) 0.0315(12) -0.0021(12) -0.0052(10) 0.0024(12)
C7 0.0358(13) 0.0545(16) 0.0279(12) -0.0025(11) -0.0026(10) 0.0049(11)
C8 0.0366(13) 0.0578(17) 0.0308(12) -0.0023(12) -0.0021(10) 0.0038(12)
C9 0.0396(14) 0.0639(18) 0.0336(13) -0.0048(12) -0.0064(11) 0.0023(13)
C10 0.0382(14) 0.0646(19) 0.0430(15) -0.0065(13) -0.0022(11) -0.0010(13)
C11 0.0459(16) 0.078(2) 0.0482(17) 0.0085(16) -0.0031(13) -0.0122(15)
C12 0.0434(15) 0.085(2) 0.0364(14) 0.0105(15) -0.0082(12) -0.0087(15)
C13 0.0487(17) 0.079(2) 0.0398(15) 0.0107(16) -0.0058(13) 0.0045(16)
C14 0.0504(18) 0.075(2) 0.0559(19) -0.0062(18) -0.0031(15) -0.0096(17)
C15 0.090(3) 0.137(4) 0.066(2) 0.054(3) -0.022(2) -0.017(3)
C16 0.109(4) 0.111(4) 0.105(4) -0.017(3) -0.056(3) -0.028(3)
C17 0.0407(14) 0.0556(17) 0.0329(13) 0.0020(11) 0.0021(10) 0.0048(12)
C18 0.0410(14) 0.0515(17) 0.0461(15) 0.0065(13) 0.0043(12) -0.0009(12)
C19 0.0412(15) 0.0577(18) 0.0502(17) 0.0014(13) -0.0074(12) -0.0072(13)
C20 0.0445(15) 0.0603(18) 0.0363(14) 0.0030(13) -0.0114(11) -0.0032(13)
C21 0.0358(12) 0.0457(14) 0.0283(11) -0.0008(10) -0.0014(9) 0.0029(11)
C22 0.0368(13) 0.0513(15) 0.0294(12) -0.0005(11) -0.0027(10) 0.0027(11)
C23 0.0361(13) 0.0523(16) 0.0335(12) 0.0055(11) -0.0085(10) -0.0055(11)
C24 0.0626(19) 0.078(2) 0.0365(15) 0.0045(15) -0.0061(13) 0.0106(17)
C25 0.073(2) 0.096(3) 0.0340(15) 0.0125(17) -0.0070(15) -0.004(2)
C26 0.0600(19) 0.075(2) 0.0532(19) 0.0275(17) -0.0206(15) -0.0148(17)
C27 0.066(2) 0.085(3) 0.076(3) 0.014(2) -0.0193(19) 0.022(2)
C28 0.064(2) 0.093(3) 0.0474(18) 0.0026(18) -0.0101(15) 0.0219(19)
C29 0.0394(14) 0.078(2) 0.0311(13) 0.0149(13) -0.0090(11) -0.0149(14)
C30 0.064(2) 0.069(2) 0.0444(16) 0.0183(15) -0.0167(15) -0.0213(17)
C31 0.096(3) 0.092(3) 0.058(2) 0.031(2) -0.030(2) -0.038(2)
C32 0.080(3) 0.154(5) 0.063(3) 0.052(3) -0.023(2) -0.060(3)
C33 0.051(2) 0.161(5) 0.0446(19) 0.034(3) -0.0057(15) -0.028(3)
C34 0.0393(15) 0.122(3) 0.0325(14) 0.0189(17) -0.0055(12) -0.0117(18)
C35 0.105(3) 0.057(2) 0.074(3) 0.012(2) 0.003(2) -0.004(2)
C36 0.058(2) 0.146(4) 0.0408(18) 0.005(2) 0.0132(15) 0.012(2)
C37 0.159(7) 0.275(11) 0.074(4) -0.006(5) -0.003(4) 0.133(7)

loop_
_atom_type_symbol
_atom_type_description
_atom_type_scat_dispersion_real
_atom_type_scat_dispersion_imag
_atom_type_scat_source
C C 0.0033 0.0016 'International Tables Vol C Tables 4.2.6.8 and 6.1.1.4'
H H 0.0000 0.0000 'International Tables Vol C Tables 4.2.6.8 and 6.1.1.4'
N N 0.0061 0.0033 'International Tables Vol C Tables 4.2.6.8 and 6.1.1.4'
O O 0.0106 0.0060 'International Tables Vol C Tables 4.2.6.8 and 6.1.1.4'
S S 0.1246 0.1234 'International Tables Vol C Tables 4.2.6.8 and 6.1.1.4'
Ru Ru -1.2594 0.8363 'International Tables Vol C Tables 4.2.6.8 and 6.1.1.4'
Cl Cl 0.1484 0.1585 'International Tables Vol C Tables 4.2.6.8 and 6.1.1.4'

loop_
_geom_angle_atom_site_label_1
_geom_angle_atom_site_label_2
_geom_angle_atom_site_label_3
_geom_angle
N2 Ru1 N1 174.97(10)
N2 Ru1 N5 85.51(9)
N1 Ru1 N5 89.88(9)
N2 Ru1 N6 93.10(10)
N1 Ru1 N6 87.84(9)
N5 Ru1 N6 77.56(9)
N2 Ru1 N3 93.55(9)
N1 Ru1 N3 85.57(9)
N5 Ru1 N3 103.28(8)
N6 Ru1 N3 173.35(9)
N2 Ru1 N4 91.29(9)
N1 Ru1 N4 93.31(9)
N5 Ru1 N4 176.79(9)
N6 Ru1 N4 102.93(9)
N3 Ru1 N4 76.60(8)
C13 O1 C15 115.1(3)
C14 O3 C16 117.3(4)
C1 N1 Ru1 174.2(2)
C2 N2 Ru1 171.4(2)
C17 N3 C21 116.9(2)
C17 N3 Ru1 127.60(17)
C21 N3 Ru1 115.42(17)
C22 N4 C29 116.2(2)
C22 N4 Ru1 116.94(19)
C29 N4 Ru1 126.88(16)
C3 N5 C7 117.4(2)
C3 N5 Ru1 127.08(17)
C7 N5 Ru1 115.53(18)
C12 N6 C8 117.5(2)
C12 N6 Ru1 126.88(17)
C8 N6 Ru1 115.04(19)
N1 C1 S2 179.6(3)
N2 C2 S3 178.8(3)
N5 C3 C4 123.5(3)
C3 C4 C5 118.5(3)
C6 C5 C4 119.0(3)
C6 C5 C13 117.5(3)
C4 C5 C13 123.5(3)
C5 C6 C7 119.1(3)
N5 C7 C6 122.1(3)
N5 C7 C8 114.5(2)
C6 C7 C8 123.3(2)
N6 C8 C9 121.7(3)
N6 C8 C7 114.4(2)
C9 C8 C7 123.8(2)
C10 C9 C8 119.4(2)
C11 C10 C9 118.7(3)
C11 C10 C14 118.9(3)
C9 C10 C14 122.4(3)
C12 C11 C10 119.2(3)
N6 C12 C11 123.4(3)
O2 C13 O1 124.6(3)
O2 C13 C5 123.5(3)
O1 C13 C5 111.9(3)
O4 C14 O3 124.2(3)
O4 C14 C10 123.8(3)
O3 C14 C10 112.1(3)
N3 C17 C18 123.3(3)
C19 C18 C17 119.4(3)
C18 C19 C20 118.5(3)
C19 C20 C21 119.4(2)
N3 C21 C20 122.2(2)
N3 C21 C22 114.9(2)
C20 C21 C22 122.8(2)
N4 C22 C21 115.8(2)
N4 C22 C23 124.7(3)
C21 C22 C23 119.3(2)
C24 C23 C28 118.3(3)
C24 C23 C22 122.9(3)
C28 C23 C22 118.8(3)
C23 C24 C25 120.4(3)
C26 C25 C24 121.0(3)
C27 C26 C25 119.2(3)
C26 C27 C28 120.8(4)
C23 C28 C27 120.2(3)
C30 C29 C34 122.6(3)
C30 C29 N4 118.8(3)
C34 C29 N4 118.6(3)
C29 C30 C31 118.1(4)
C29 C30 C35 122.8(3)
C31 C30 C35 119.1(4)
C32 C31 C30 120.8(5)
C31 C32 C33 120.1(4)
C32 C33 C34 121.9(4)
C33 C34 C29 116.5(4)
C33 C34 C36 119.9(4)
C29 C34 C36 123.5(3)
Cl1 C37 Cl2 111.2(4)

loop_
_geom_bond_atom_site_label_1
_geom_bond_atom_site_label_2
_geom_bond_distance
Ru1 N2 2.028(3)
Ru1 N1 2.035(2)
Ru1 N5 2.071(2)
Ru1 N6 2.073(2)
Ru1 N3 2.088(2)
Ru1 N4 2.105(2)
Cl1 C37 1.694(10)
Cl2 C37 1.762(9)
S2 C1 1.632(3)
S3 C2 1.629(3)
O1 C13 1.313(4)
O1 C15 1.454(4)
O2 C13 1.175(4)
O3 C14 1.291(4)
O3 C16 1.448(5)
O4 C14 1.176(5)
N1 C1 1.158(4)
N2 C2 1.155(4)
N3 C17 1.338(4)
N3 C21 1.361(3)
N4 C22 1.296(3)
N4 C29 1.456(4)
N5 C3 1.336(4)
N5 C7 1.360(3)
N6 C12 1.337(4)
N6 C8 1.362(3)
C3 C4 1.382(4)
C4 C5 1.385(4)
C5 C6 1.380(4)
C5 C13 1.506(4)
C6 C7 1.388(4)
C7 C8 1.465(4)
C8 C9 1.395(4)
C9 C10 1.380(4)
C10 C11 1.378(4)
C10 C14 1.495(4)
C11 C12 1.377(4)
C17 C18 1.380(4)
C18 C19 1.372(4)
C19 C20 1.378(4)
C20 C21 1.387(4)
C21 C22 1.460(4)
C22 C23 1.491(3)
C23 C24 1.367(4)
C23 C28 1.385(5)
C24 C25 1.386(4)
C25 C26 1.357(6)
C26 C27 1.351(6)
C27 C28 1.386(5)
C29 C30 1.385(5)
C29 C34 1.407(5)
C30 C31 1.394(5)
C30 C35 1.498(6)
C31 C32 1.374(8)
C32 C33 1.375(8)
C33 C34 1.391(6)
C34 C36 1.503(6)
